data_4310519
loop_
_publ_author_name
'Cory A. Jaska'
'Alan J. Lough'
'Ian Manners'

_publ_section_title
;
 Linear Hybrid Aminoborane/Phosphinoborane Chains: Synthesis,
 Proton-Hydride Interactions, and Thermolysis Behavior
;
_journal_name_full 'Inorganic Chemistry'
_journal_page_first 1090
_journal_page_last 1099
_journal_paper_doi 10.1021/ic034938f
_journal_volume 43
_journal_year 2004
_chemical_formula_sum 'C26 H28 B2 P2'
_chemical_formula_weight 424.04
_chemical_name_systematic
; 
 ? 
;
_space_group_IT_number 14
_symmetry_cell_setting monoclinic
_symmetry_space_group_name_Hall '-P 2yn'
_symmetry_space_group_name_H-M 'P 1 21/n 1'
_atom_sites_solution_hydrogens geom
_atom_sites_solution_primary direct
_atom_sites_solution_secondary difmap
_audit_creation_method SHELXL-97
_cell_angle_alpha 90.00
_cell_angle_beta 102.033(2)
_cell_angle_gamma 90.00
_cell_formula_units_Z 2
_cell_length_a 6.7219(3)
_cell_length_b 21.27300(10)
_cell_length_c 8.4366(5)
_cell_measurement_reflns_used 2072
_cell_measurement_temperature 150(1)
_cell_measurement_theta_max 25.0
_cell_measurement_theta_min 2.6
_cell_volume 1179.88(9)
_computing_cell_refinement 'Denzo-SMN (Otwinowski & Minor, 1997)'
_computing_data_collection 'Collect (Nonius BV, 1997-2002)'
_computing_data_reduction 'Denzo-SMN (Otwinowski & Minor, 1997)'
_computing_molecular_graphics 'SHELXTL V6.12 (Sheldrick, 2001)'
_computing_publication_material 'SHELXTL V6.12 (Sheldrick, 2001)'
_computing_structure_refinement 'SHELXTL V6.12 (Sheldrick, 2001)'
_computing_structure_solution 'SHELXTL V6.12 (Sheldrick, 2001)'
_diffrn_ambient_temperature 150(1)
_diffrn_detector_area_resol_mean 9
_diffrn_measured_fraction_theta_full 0.996
_diffrn_measured_fraction_theta_max 0.996
_diffrn_measurement_device_type 'Nonius KappaCCD'
_diffrn_measurement_method '\f scans and \w scans with \k offsets'
_diffrn_radiation_monochromator graphite
_diffrn_radiation_source 'fine-focus sealed tube'
_diffrn_radiation_type MoK\a
_diffrn_radiation_wavelength 0.71073
_diffrn_reflns_av_R_equivalents 0.067
_diffrn_reflns_av_sigmaI/netI 0.068
_diffrn_reflns_limit_h_max 8
_diffrn_reflns_limit_h_min -8
_diffrn_reflns_limit_k_max 25
_diffrn_reflns_limit_k_min -25
_diffrn_reflns_limit_l_max 9
_diffrn_reflns_limit_l_min -10
_diffrn_reflns_number 8458
_diffrn_reflns_theta_full 25.09
_diffrn_reflns_theta_max 25.09
_diffrn_reflns_theta_min 2.65
_diffrn_standards_decay_% 0
_diffrn_standards_number 0
_exptl_absorpt_coefficient_mu 0.195
_exptl_absorpt_correction_T_max 0.9846
_exptl_absorpt_correction_T_min 0.9584
_exptl_absorpt_correction_type multi-scan
_exptl_absorpt_process_details 'Denzo-SMN (Otwinowski & Minor, 1997)'
_exptl_crystal_density_diffrn 1.194
_exptl_crystal_density_method 'not measured'
_exptl_crystal_description needle
_exptl_crystal_F_000 448
_exptl_crystal_size_max 0.22
_exptl_crystal_size_mid 0.10
_exptl_crystal_size_min 0.08
_refine_diff_density_max 0.268
_refine_diff_density_min -0.312
_refine_diff_density_rms 0.053
_refine_ls_extinction_coef 0.009(4)
_refine_ls_extinction_expression Fc^*^=kFc[1+0.001xFc^2^\l^3^/sin(2\q)]^-1/4^
_refine_ls_extinction_method SHELXL
_refine_ls_goodness_of_fit_ref 1.056
_refine_ls_hydrogen_treatment mixed
_refine_ls_matrix_type full
_refine_ls_number_parameters 145
_refine_ls_number_reflns 2083
_refine_ls_number_restraints 0
_refine_ls_restrained_S_all 1.056
_refine_ls_R_factor_all 0.0587
_refine_ls_R_factor_gt 0.0422
_refine_ls_shift/su_max 0.000
_refine_ls_shift/su_mean 0.000
_refine_ls_structure_factor_coef Fsqd
_refine_ls_weighting_details 'calc w=1/[\s^2^(Fo^2^)+(0.0333P)^2^+0.4782P] where P=(Fo^2^+2Fc^2^)/3'
_refine_ls_weighting_scheme calc
_refine_ls_wR_factor_gt 0.0981
_refine_ls_wR_factor_ref 0.1082
_reflns_number_gt 1682
_reflns_number_total 2083
_reflns_threshold_expression I>2\s(I)
_cod_data_source_file ic034938fsi20030806_112209.cif
_cod_data_source_block k0249
_cod_depositor_comments
;
The following automatic conversions were performed:
'_symmetry_cell_setting' value 'Monoclinic' changed to 'monoclinic'
according to '/home/saulius/struct/CIF-dictionaries/cif_core.dic'
dictionary named 'cif_core.dic' version 2.4.1 from 2010-06-29.

Automatic conversion script
Id: cif_fix_enum 1527 2010-12-29 10:47:43Z saulius 
;
_cod_original_formula_sum 'C26 H4 H24 B2 P2'
_cod_database_code 4310519

loop_
_symmetry_equiv_pos_as_xyz
'x, y, z'
'-x+1/2, y+1/2, -z+1/2'
'-x, -y, -z'
'x-1/2, -y-1/2, z-1/2'

loop_
_atom_site_label
_atom_site_type_symbol
_atom_site_fract_x
_atom_site_fract_y
_atom_site_fract_z
_atom_site_U_iso_or_equiv
_atom_site_adp_type
_atom_site_occupancy
_atom_site_symmetry_multiplicity
_atom_site_calc_flag
_atom_site_refinement_flags
_atom_site_disorder_assembly
_atom_site_disorder_group
P1 P 0.57828(8) 0.07616(2) 0.02594(6) 0.0234(2) Uani 1 1 d . . .
C1 C 0.7181(3) 0.02003(9) -0.0675(3) 0.0255(5) Uani 1 1 d . . .
H1A H 0.6635 0.0197 -0.1859 0.031 Uiso 1 1 calc R . .
H1B H 0.8625 0.0331 -0.0489 0.031 Uiso 1 1 calc R . .
C2 C 0.6046(3) 0.15288(9) -0.0618(2) 0.0253(5) Uani 1 1 d . . .
C3 C 0.4334(4) 0.18973(10) -0.1196(3) 0.0396(6) Uani 1 1 d . . .
H3A H 0.3024 0.1751 -0.1113 0.047 Uiso 1 1 calc R . .
C4 C 0.4547(4) 0.24795(11) -0.1894(4) 0.0498(7) Uani 1 1 d . . .
H4A H 0.3378 0.2730 -0.2285 0.060 Uiso 1 1 calc R . .
C5 C 0.6435(4) 0.26952(11) -0.2021(3) 0.0423(6) Uani 1 1 d . . .
H5A H 0.6567 0.3092 -0.2504 0.051 Uiso 1 1 calc R . .
C6 C 0.8129(4) 0.23357(10) -0.1450(3) 0.0383(6) Uani 1 1 d . . .
H6A H 0.9433 0.2486 -0.1539 0.046 Uiso 1 1 calc R . .
C7 C 0.7950(3) 0.17549(9) -0.0744(3) 0.0320(5) Uani 1 1 d . . .
H7A H 0.9132 0.1511 -0.0346 0.038 Uiso 1 1 calc R . .
C8 C 0.7028(3) 0.08376(9) 0.2377(2) 0.0260(5) Uani 1 1 d . . .
C9 C 0.5906(4) 0.10652(10) 0.3466(3) 0.0361(6) Uani 1 1 d . . .
H9A H 0.4502 0.1157 0.3101 0.043 Uiso 1 1 calc R . .
C10 C 0.6827(4) 0.11590(12) 0.5085(3) 0.0445(6) Uani 1 1 d . . .
H10A H 0.6055 0.1321 0.5817 0.053 Uiso 1 1 calc R . .
C11 C 0.8850(4) 0.10178(11) 0.5628(3) 0.0417(6) Uani 1 1 d . . .
H11A H 0.9472 0.1079 0.6735 0.050 Uiso 1 1 calc R . .
C12 C 0.9977(4) 0.07871(10) 0.4566(3) 0.0354(5) Uani 1 1 d . . .
H12A H 1.1374 0.0689 0.4945 0.042 Uiso 1 1 calc R . .
C13 C 0.9079(3) 0.06977(9) 0.2947(3) 0.0301(5) Uani 1 1 d . . .
H13A H 0.9866 0.0540 0.2221 0.036 Uiso 1 1 calc R . .
B1 B 0.2956(4) 0.05134(11) -0.0046(3) 0.0267(5) Uani 1 1 d . . .
H1 H 0.213(3) 0.0886(10) 0.059(3) 0.031(6) Uiso 1 1 d . . .
H2 H 0.241(3) 0.0545(11) -0.139(3) 0.043(7) Uiso 1 1 d . . .

loop_
_atom_site_aniso_label
_atom_site_aniso_U_11
_atom_site_aniso_U_22
_atom_site_aniso_U_33
_atom_site_aniso_U_23
_atom_site_aniso_U_13
_atom_site_aniso_U_12
P1 0.0247(3) 0.0182(3) 0.0276(3) 0.0009(2) 0.0060(2) 0.0018(2)
C1 0.0247(11) 0.0221(11) 0.0304(12) -0.0010(8) 0.0073(9) 0.0018(8)
C2 0.0317(12) 0.0187(10) 0.0259(11) -0.0010(8) 0.0070(9) 0.0012(8)
C3 0.0329(13) 0.0291(12) 0.0584(16) 0.0131(11) 0.0135(12) 0.0057(9)
C4 0.0440(15) 0.0309(13) 0.077(2) 0.0213(13) 0.0173(14) 0.0120(11)
C5 0.0493(15) 0.0251(12) 0.0536(16) 0.0105(11) 0.0131(13) -0.0029(10)
C6 0.0367(13) 0.0280(12) 0.0501(15) 0.0042(10) 0.0088(11) -0.0053(10)
C7 0.0304(12) 0.0243(11) 0.0394(13) 0.0029(9) 0.0026(10) -0.0003(9)
C8 0.0294(12) 0.0190(10) 0.0294(12) 0.0022(8) 0.0057(9) 0.0007(8)
C9 0.0357(13) 0.0382(13) 0.0338(13) 0.0009(10) 0.0058(10) 0.0080(10)
C10 0.0489(16) 0.0541(16) 0.0313(14) -0.0044(11) 0.0102(12) 0.0105(12)
C11 0.0475(15) 0.0443(14) 0.0294(13) -0.0004(11) -0.0013(11) 0.0036(11)
C12 0.0326(13) 0.0350(13) 0.0353(13) 0.0027(10) -0.0003(10) 0.0013(9)
C13 0.0319(12) 0.0260(11) 0.0326(12) 0.0007(9) 0.0072(10) 0.0017(9)
B1 0.0254(13) 0.0226(12) 0.0328(14) -0.0006(10) 0.0073(11) 0.0013(9)

loop_
_atom_type_symbol
_atom_type_description
_atom_type_scat_dispersion_real
_atom_type_scat_dispersion_imag
_atom_type_scat_source
C C 0.0033 0.0016 'International Tables Vol C Tables 4.2.6.8 and 6.1.1.4'
H H 0.0000 0.0000 'International Tables Vol C Tables 4.2.6.8 and 6.1.1.4'
B B 0.0013 0.0007 'International Tables Vol C Tables 4.2.6.8 and 6.1.1.4'
P P 0.1023 0.0942 'International Tables Vol C Tables 4.2.6.8 and 6.1.1.4'
H H 0.0000 0.0000 'International Tables Vol C Tables 4.2.6.8 and 6.1.1.4'

loop_
_geom_angle_atom_site_label_1
_geom_angle_atom_site_label_2
_geom_angle_atom_site_label_3
_geom_angle
_geom_angle_site_symmetry_1
_geom_angle_site_symmetry_3
_geom_angle_publ_flag
C1 P1 C8 108.33(10) . . ?
C1 P1 C2 108.28(9) . . ?
C8 P1 C2 104.89(9) . . ?
C1 P1 B1 110.38(10) . . ?
C8 P1 B1 113.15(10) . . ?
C2 P1 B1 111.54(10) . . ?
B1 C1 P1 112.06(14) 3_655 . ?
C7 C2 C3 118.96(19) . . ?
C7 C2 P1 120.74(15) . . ?
C3 C2 P1 120.29(16) . . ?
C4 C3 C2 119.9(2) . . ?
C5 C4 C3 120.6(2) . . ?
C6 C5 C4 119.9(2) . . ?
C5 C6 C7 120.5(2) . . ?
C6 C7 C2 120.2(2) . . ?
C9 C8 C13 118.7(2) . . ?
C9 C8 P1 118.60(16) . . ?
C13 C8 P1 122.67(16) . . ?
C8 C9 C10 120.4(2) . . ?
C11 C10 C9 120.1(2) . . ?
C10 C11 C12 120.1(2) . . ?
C11 C12 C13 120.2(2) . . ?
C12 C13 C8 120.4(2) . . ?
H2 B1 H1 110.0(16) . . ?
H2 B1 C1 113.5(12) . 3_655 ?
H1 B1 C1 112.9(11) . 3_655 ?
H2 B1 P1 102.8(12) . . ?
H1 B1 P1 107.6(11) . . ?
C1 B1 P1 109.37(15) 3_655 . ?

loop_
_geom_bond_atom_site_label_1
_geom_bond_atom_site_label_2
_geom_bond_distance
_geom_bond_site_symmetry_2
_geom_bond_publ_flag
P1 C1 1.800(2) . ?
P1 C8 1.815(2) . ?
P1 C2 1.816(2) . ?
P1 B1 1.937(2) . ?
C1 B1 1.645(3) 3_655 ?
C2 C7 1.392(3) . ?
C2 C3 1.394(3) . ?
C3 C4 1.392(3) . ?
C4 C5 1.374(3) . ?
C5 C6 1.373(3) . ?
C6 C7 1.388(3) . ?
C8 C9 1.391(3) . ?
C8 C13 1.394(3) . ?
C9 C10 1.392(3) . ?
C10 C11 1.374(3) . ?
C11 C12 1.378(3) . ?
C12 C13 1.387(3) . ?
B1 H2 1.12(2) . ?
B1 H1 1.16(2) . ?
B1 C1 1.645(3) 3_655 ?
